data_7113670
loop_
_publ_author_name
'Filipponi, Silvia'
'Jones, Jamie N.'
'Johnson, Jennifer A.'
'Cowley, Alan H.'
'Grepioni, Fabrizia'
'Braga, Dario'

_publ_section_title
;
 Isolation of C?H?C(?) complexes from the reaction of stable carbenes with
 hydrocarbons
;
_journal_issue 21
_journal_name_full 'Chemical Communications'
_journal_page_first 2716
_journal_paper_doi 10.1039/b309168f
_journal_year 2003
_chemical_formula_sum 'C26 H31 N2'
_chemical_formula_weight 371.53
_chemical_melting_point '[C21 H25 N2][C5 H5]'
_space_group_IT_number 2
_symmetry_cell_setting triclinic
_symmetry_space_group_name_Hall '-P 1'
_symmetry_space_group_name_H-M 'P -1'
_atom_sites_solution_hydrogens geom
_atom_sites_solution_primary direct
_atom_sites_solution_secondary difmap
_audit_creation_method SHELXL-97
_cell_angle_alpha 79.99(3)
_cell_angle_beta 82.41(3)
_cell_angle_gamma 65.62(3)
_cell_formula_units_Z 2
_cell_length_a 8.3933(17)
_cell_length_b 8.9198(18)
_cell_length_c 16.085(3)
_cell_measurement_reflns_used all
_cell_measurement_temperature 153(2)
_cell_measurement_theta_max 27.58
_cell_measurement_theta_min 2.99
_cell_volume 1077.7(5)
_computing_cell_refinement DENZO
_computing_data_collection 'Nonius Collect'
_computing_data_reduction Scalepack
_computing_molecular_graphics 'SHELXL-97 (Sheldrick, 1997)'
_computing_publication_material 'SHELXL-97 (Sheldrick, 1997)'
_computing_structure_refinement 'SHELXL-97 (Sheldrick, 1997)'
_computing_structure_solution 'WinGX (Farrugia, 1999)'
_diffrn_ambient_temperature 153(2)
_diffrn_measured_fraction_theta_full 0.975
_diffrn_measured_fraction_theta_max 0.975
_diffrn_measurement_device_type 'Kappa CCD'
_diffrn_radiation_monochromator graphite
_diffrn_radiation_source 'fine-focus sealed tube'
_diffrn_radiation_type MoK\a
_diffrn_radiation_wavelength 0.71073
_diffrn_reflns_av_R_equivalents 0.0694
_diffrn_reflns_av_sigmaI/netI 0.1881
_diffrn_reflns_limit_h_max 9
_diffrn_reflns_limit_h_min -10
_diffrn_reflns_limit_k_max 11
_diffrn_reflns_limit_k_min -11
_diffrn_reflns_limit_l_max 18
_diffrn_reflns_limit_l_min -20
_diffrn_reflns_number 7217
_diffrn_reflns_theta_full 27.58
_diffrn_reflns_theta_max 27.58
_diffrn_reflns_theta_min 2.99
_exptl_absorpt_coefficient_mu 0.066
_exptl_absorpt_correction_T_max 0.9869
_exptl_absorpt_correction_T_min 0.9869
_exptl_absorpt_correction_type none
_exptl_crystal_colour colorless
_exptl_crystal_density_diffrn 1.145
_exptl_crystal_density_method 'not measured'
_exptl_crystal_description prism
_exptl_crystal_F_000 402
_exptl_crystal_size_max 0.20
_exptl_crystal_size_mid 0.20
_exptl_crystal_size_min 0.20
_refine_diff_density_max 0.726
_refine_diff_density_min -0.653
_refine_diff_density_rms 0.194
_refine_ls_extinction_coef 0.38(8)
_refine_ls_extinction_expression Fc^*^=kFc[1+0.001xFc^2^\l^3^/sin(2\q)]^-1/4^
_refine_ls_extinction_method SHELXL
_refine_ls_goodness_of_fit_ref 1.862
_refine_ls_hydrogen_treatment mixed
_refine_ls_matrix_type full
_refine_ls_number_parameters 269
_refine_ls_number_reflns 4861
_refine_ls_number_restraints 0
_refine_ls_restrained_S_all 1.862
_refine_ls_R_factor_all 0.3367
_refine_ls_R_factor_gt 0.2405
_refine_ls_shift/su_max 0.027
_refine_ls_shift/su_mean 0.003
_refine_ls_structure_factor_coef Fsqd
_refine_ls_weighting_details 'calc w=1/[\s^2^(Fo^2^)+(0.2000P)^2^+0.0000P] where P=(Fo^2^+2Fc^2^)/3'
_refine_ls_weighting_scheme calc
_refine_ls_wR_factor_gt 0.5673
_refine_ls_wR_factor_ref 0.5904
_reflns_number_gt 2287
_reflns_number_total 4861
_reflns_threshold_expression >2sigma(I)
_cod_data_source_file b309168f.txt
_cod_data_source_block p1bar
_cod_depositor_comments
;
The following automatic conversions were performed:

'_symmetry_cell_setting' value 'Triclinic' changed to 'triclinic'
according to
/usr/data/users/saulius/automatic-downloads/retrospective/RSC/lib/dictionaries/cif_core.dic
dictionary named 'cif_core.dic' version 2.4.2 from 2011-04-26.

Automatic conversion script
Id: cif_fix_values 2281 2013-09-26 08:29:07Z andrius 
;
_cod_original_cell_volume 1077.7(4)
_cod_original_sg_symbol_H-M P-1
_cod_database_code 7113670

loop_
_symmetry_equiv_pos_as_xyz
'x, y, z'
'-x, -y, -z'

loop_
_atom_site_label
_atom_site_type_symbol
_atom_site_fract_x
_atom_site_fract_y
_atom_site_fract_z
_atom_site_U_iso_or_equiv
_atom_site_adp_type
_atom_site_occupancy
_atom_site_symmetry_multiplicity
_atom_site_calc_flag
_atom_site_refinement_flags
H14 H 0.679(11) 0.862(10) -0.050(5) 0.05(2) Uiso 1 1 d .
H22 H 1.691(11) -0.214(9) 0.311(5) 0.03(2) Uiso 1 1 d .
C1 C 1.3148(14) 0.4784(15) 0.3142(6) 0.055(3) Uani 1 1 d .
H1 H 1.2913 0.5004 0.3712 0.066 Uiso 1 1 calc R
C2 C 1.2711(11) 0.5987(12) 0.2420(7) 0.049(3) Uani 1 1 d .
H2 H 1.2136 0.7156 0.2413 0.059 Uiso 1 1 calc R
C3 C 1.3275(12) 0.5145(13) 0.1730(6) 0.048(3) Uani 1 1 d .
H3 H 1.3152 0.5637 0.1156 0.057 Uiso 1 1 calc R
C4 C 1.4054(13) 0.3458(14) 0.2005(8) 0.059(3) Uani 1 1 d .
H4 H 1.4557 0.2600 0.1655 0.071 Uiso 1 1 calc R
C5 C 1.3972(13) 0.3241(12) 0.2883(6) 0.046(2) Uani 1 1 d .
H5 H 1.4406 0.2211 0.3240 0.055 Uiso 1 1 calc R
C6 C 0.9877(11) 0.4240(11) 0.2562(5) 0.038(2) Uani 1 1 d .
H6 H 1.0934 0.4410 0.2440 0.046 Uiso 1 1 calc R
C8 C 0.7164(13) 0.4560(12) 0.2532(6) 0.049(3) Uani 1 1 d .
H8 H 0.5971 0.5013 0.2402 0.059 Uiso 1 1 calc R
C9 C 0.7987(13) 0.3120(12) 0.3004(6) 0.047(3) Uani 1 1 d .
H9 H 0.7494 0.2353 0.3264 0.056 Uiso 1 1 calc R
C10 C 0.8023(11) 0.6784(11) 0.1710(6) 0.041(2) Uani 1 1 d .
C11 C 0.7984(11) 0.8166(11) 0.2047(6) 0.041(2) Uani 1 1 d .
C12 C 0.7720(13) 0.9630(13) 0.1487(7) 0.053(3) Uani 1 1 d .
H12 H 0.7708 1.0569 0.1696 0.063 Uiso 1 1 calc R
C13 C 0.7477(13) 0.9744(13) 0.0646(6) 0.051(3) Uani 1 1 d .
C14 C 0.7540(14) 0.8341(14) 0.0347(6) 0.057(3) Uani 1 1 d .
C15 C 0.7798(11) 0.6830(11) 0.0861(6) 0.041(2) Uani 1 1 d .
C16 C 0.8091(14) 0.8127(11) 0.2969(6) 0.047(3) Uani 1 1 d .
H16A H 0.7655 0.7319 0.3293 0.071 Uiso 1 1 calc R
H16B H 0.7375 0.9230 0.3134 0.071 Uiso 1 1 calc R
H16C H 0.9313 0.7806 0.3088 0.071 Uiso 1 1 calc R
C17 C 0.7273(16) 1.1261(13) 0.0057(7) 0.065(3) Uani 1 1 d .
H17A H 0.6695 1.2231 0.0360 0.098 Uiso 1 1 calc R
H17B H 0.6558 1.1358 -0.0401 0.098 Uiso 1 1 calc R
H17C H 0.8429 1.1205 -0.0182 0.098 Uiso 1 1 calc R
C18 C 0.7838(15) 0.5365(13) 0.0541(7) 0.061(3) Uani 1 1 d .
H18A H 0.6656 0.5376 0.0604 0.092 Uiso 1 1 calc R
H18B H 0.8633 0.4354 0.0864 0.092 Uiso 1 1 calc R
H18C H 0.8252 0.5390 -0.0058 0.092 Uiso 1 1 calc R
C20 C 1.1053(12) 0.1548(11) 0.3465(6) 0.039(2) Uani 1 1 d .
C21 C 1.2181(12) 0.0283(12) 0.3014(6) 0.042(2) Uani 1 1 d .
C22 C 1.3439(12) -0.1060(12) 0.3451(6) 0.047(3) Uani 1 1 d .
H22A H 1.4237 -0.1924 0.3145 0.057 Uiso 1 1 calc R
C23 C 1.3597(12) -0.1215(11) 0.4302(6) 0.040(2) Uani 1 1 d .
C24 C 1.2423(14) 0.0089(12) 0.4738(6) 0.048(3) Uani 1 1 d .
H24 H 1.2521 0.0019 0.5327 0.058 Uiso 1 1 calc R
C25 C 1.1120(13) 0.1483(11) 0.4339(6) 0.042(2) Uani 1 1 d .
C26 C 1.2114(14) 0.0414(13) 0.2085(6) 0.056(3) Uani 1 1 d .
H26A H 1.1012 0.0392 0.1962 0.084 Uiso 1 1 calc R
H26B H 1.3103 -0.0522 0.1868 0.084 Uiso 1 1 calc R
H26C H 1.2184 0.1458 0.1811 0.084 Uiso 1 1 calc R
C27 C 1.4974(13) -0.2712(12) 0.4787(7) 0.055(3) Uani 1 1 d .
H27A H 1.5151 -0.3722 0.4557 0.082 Uiso 1 1 calc R
H27B H 1.4573 -0.2807 0.5386 0.082 Uiso 1 1 calc R
H27C H 1.6082 -0.2569 0.4727 0.082 Uiso 1 1 calc R
C28 C 0.9911(14) 0.2865(12) 0.4805(6) 0.056(3) Uani 1 1 d .
H28A H 1.0328 0.2719 0.5367 0.084 Uiso 1 1 calc R
H28B H 0.8733 0.2867 0.4865 0.084 Uiso 1 1 calc R
H28C H 0.9874 0.3923 0.4491 0.084 Uiso 1 1 calc R
N1 N 0.9700(9) 0.2944(9) 0.3046(4) 0.0382(19) Uani 1 1 d .
N2 N 0.8321(9) 0.5265(9) 0.2273(5) 0.0387(19) Uani 1 1 d .

loop_
_atom_site_aniso_label
_atom_site_aniso_U_11
_atom_site_aniso_U_22
_atom_site_aniso_U_33
_atom_site_aniso_U_23
_atom_site_aniso_U_13
_atom_site_aniso_U_12
C1 0.055(7) 0.087(9) 0.044(6) -0.009(6) -0.010(5) -0.048(6)
C2 0.025(5) 0.039(6) 0.089(8) -0.011(5) -0.011(5) -0.016(4)
C3 0.037(6) 0.061(7) 0.053(6) -0.005(5) -0.007(4) -0.028(5)
C4 0.042(6) 0.057(7) 0.090(9) -0.031(6) 0.005(5) -0.024(5)
C5 0.046(6) 0.045(6) 0.047(6) 0.007(5) -0.003(4) -0.024(5)
C6 0.017(5) 0.051(6) 0.053(6) -0.010(5) -0.005(4) -0.017(4)
C8 0.040(6) 0.045(6) 0.065(7) -0.002(5) -0.009(5) -0.021(5)
C9 0.050(6) 0.041(6) 0.061(6) -0.006(5) 0.001(5) -0.031(5)
C10 0.027(5) 0.039(5) 0.050(6) -0.005(4) -0.006(4) -0.004(4)
C11 0.027(5) 0.040(5) 0.055(6) -0.008(5) -0.004(4) -0.013(4)
C12 0.036(6) 0.056(7) 0.074(7) -0.021(6) 0.003(5) -0.024(5)
C13 0.048(6) 0.050(6) 0.051(6) -0.006(5) -0.014(5) -0.012(5)
C14 0.056(7) 0.064(7) 0.053(6) -0.012(5) -0.004(5) -0.024(6)
C15 0.030(5) 0.041(6) 0.054(6) 0.000(4) -0.009(4) -0.017(4)
C16 0.048(6) 0.033(5) 0.053(6) -0.007(4) -0.004(4) -0.007(5)
C17 0.082(9) 0.048(7) 0.071(8) 0.003(5) -0.009(6) -0.034(6)
C18 0.068(8) 0.052(7) 0.077(8) -0.019(6) -0.008(6) -0.032(6)
C20 0.035(5) 0.046(6) 0.045(5) -0.009(4) -0.001(4) -0.024(4)
C21 0.042(6) 0.044(6) 0.049(6) -0.001(4) -0.010(4) -0.026(5)
C22 0.032(5) 0.044(6) 0.059(7) -0.014(5) -0.003(4) -0.006(4)
C23 0.035(5) 0.042(5) 0.050(6) -0.005(4) -0.008(4) -0.021(4)
C24 0.073(7) 0.042(6) 0.040(5) 0.006(4) -0.017(5) -0.033(5)
C25 0.049(6) 0.034(5) 0.051(6) -0.004(4) -0.007(4) -0.025(5)
C26 0.059(7) 0.047(6) 0.059(7) -0.014(5) -0.011(5) -0.014(5)
C27 0.049(6) 0.040(6) 0.068(7) 0.003(5) -0.016(5) -0.011(5)
C28 0.059(7) 0.045(6) 0.059(7) -0.010(5) -0.013(5) -0.013(5)
N1 0.032(4) 0.045(5) 0.042(4) 0.000(3) -0.007(3) -0.021(4)
N2 0.032(4) 0.040(4) 0.052(5) -0.005(3) -0.002(3) -0.023(4)

loop_
_atom_type_symbol
_atom_type_description
_atom_type_scat_dispersion_real
_atom_type_scat_dispersion_imag
_atom_type_scat_source
C C 0.0033 0.0016 'International Tables Vol C Tables 4.2.6.8 and 6.1.1.4'
H H 0.0000 0.0000 'International Tables Vol C Tables 4.2.6.8 and 6.1.1.4'
N N 0.0061 0.0033 'International Tables Vol C Tables 4.2.6.8 and 6.1.1.4'

loop_
_geom_angle_atom_site_label_1
_geom_angle_atom_site_label_2
_geom_angle_atom_site_label_3
_geom_angle
C5 C1 C2 108.6(9)
C3 C2 C1 106.8(9)
C2 C3 C4 108.9(9)
C3 C4 C5 108.0(9)
C1 C5 C4 107.7(9)
N1 C6 N2 108.6(7)
C9 C8 N2 108.0(8)
C8 C9 N1 107.4(8)
C15 C10 C11 123.0(8)
C15 C10 N2 118.9(8)
C11 C10 N2 118.1(8)
C12 C11 C10 117.4(8)
C12 C11 C16 120.4(8)
C10 C11 C16 122.0(8)
C13 C12 C11 121.8(9)
C12 C13 C14 118.3(9)
C12 C13 C17 121.4(10)
C14 C13 C17 120.2(9)
C13 C14 C15 123.7(9)
C10 C15 C14 115.8(9)
C10 C15 C18 121.1(8)
C14 C15 C18 123.1(9)
C21 C20 C25 122.6(8)
C21 C20 N1 119.6(7)
C25 C20 N1 117.7(8)
C22 C21 C20 117.5(8)
C22 C21 C26 121.1(9)
C20 C21 C26 121.3(8)
C23 C22 C21 123.4(9)
C22 C23 C24 117.3(8)
C22 C23 C27 123.4(9)
C24 C23 C27 119.2(8)
C25 C24 C23 122.3(8)
C24 C25 C20 116.7(9)
C24 C25 C28 121.7(8)
C20 C25 C28 121.6(8)
C6 N1 C9 107.2(7)
C6 N1 C20 126.6(7)
C9 N1 C20 126.0(7)
C6 N2 C8 108.7(7)
C6 N2 C10 124.1(7)
C8 N2 C10 126.9(8)

loop_
_geom_bond_atom_site_label_1
_geom_bond_atom_site_label_2
_geom_bond_distance
C1 C5 1.372(14)
C1 C2 1.411(14)
C2 C3 1.370(13)
C3 C4 1.386(15)
C4 C5 1.387(14)
C6 N1 1.328(11)
C6 N2 1.336(11)
C8 C9 1.331(13)
C8 N2 1.348(11)
C9 N1 1.390(11)
C10 C15 1.393(13)
C10 C11 1.417(13)
C10 N2 1.440(11)
C11 C12 1.404(14)
C11 C16 1.492(13)
C12 C13 1.375(14)
C13 C14 1.396(14)
C13 C17 1.471(14)
C14 C15 1.402(14)
C15 C18 1.473(13)
C20 C21 1.384(13)
C20 C25 1.403(12)
C20 N1 1.428(11)
C21 C22 1.379(12)
C21 C26 1.486(13)
C22 C23 1.371(12)
C23 C24 1.404(13)
C23 C27 1.526(12)
C24 C25 1.393(13)
C25 C28 1.483(13)
